data_1530491
loop_
_publ_author_name
'Ng, Y.S.'
'Cheary, R.W.'

_publ_section_title
;
 X-Ray Structural Determination of Modified PZT
;
_journal_name_full 'Ferroelectrics, Letter Section'
_journal_page_first 133
_journal_page_last 139
_journal_volume 3
_journal_year 1985
_chemical_formula_sum 'Mn0.04 Nb0.04 Ni0.04 O3 Pb Ti0.44 Zr0.44'
_chemical_name_systematic 'Pb (Zr0.44 Ti0.44 Mn0.04 Ni0.04 Nb0.04) O3'
_space_group_IT_number 99
_symmetry_space_group_name_Hall 'P 4 -2'
_symmetry_space_group_name_H-M 'P 4 m m'
_cell_angle_alpha 90
_cell_angle_beta 90
_cell_angle_gamma 90
_cell_formula_units_Z 1
_cell_length_a 4.0382
_cell_length_b 4.0382
_cell_length_c 4.1057
_cell_volume 66.952
_citation_journal_id_ASTM FELEDJ
_cod_data_source_file Ng_FELEDJ_1985_1204.cif
_cod_data_source_block Mn0.04Nb0.04Ni0.04O3Pb1Ti0.44Zr0.44
_cod_original_cell_volume 66.95189
_cod_original_formula_sum 'Mn0.04 Nb0.04 Ni0.04 O3 Pb1 Ti0.44 Zr0.44'
_cod_database_code 1530491

loop_
_symmetry_equiv_pos_as_xyz
x,y,z
-y,x,z
-x,-y,z
y,-x,z
-x,y,z
-y,-x,z
x,-y,z
y,x,z

loop_
_atom_site_label
_atom_site_type_symbol
_atom_site_fract_x
_atom_site_fract_y
_atom_site_fract_z
_atom_site_occupancy
_atom_site_U_iso_or_equiv
Zr1 Zr+4 0.5 0.5 0.5471 0.44 0.0
Mn1 Mn+2 0.5 0.5 0.5471 0.04 0.0
Ni1 Ni+2 0.5 0.5 0.5471 0.04 0.0
Pb1 Pb+2 0 0 0 1 0.0
Ti1 Ti+4 0.5 0.5 0.5471 0.44 0.0
Nb1 Nb+5 0.5 0.5 0.5471 0.04 0.0
O1 O-2 0.5 0.5 0.1081 1 0.0
O2 O-2 0.5 0 0.6057 1 0.0
